data_4350317
loop_
_publ_author_name
'Atanasov, Mihail'
'Comba, Peter'
'F\"orster, Sebastian'
'Linti, Gerald'
'Malcherek, Thomas'
'Miletich, Ronald'
'Prikhod'ko, Alexander I.'
'Wadepohl, Hubert'

_publ_section_title
;
 Tuning of inter- versus intrachain magnetic interactions in cyano-bridged
 Ni(II)/M(III) (M = Cr, Fe, Co) chain complexes.
;
_journal_issue 19
_journal_name_full 'Inorganic chemistry'
_journal_page_first 7722
_journal_page_last 7735
_journal_paper_doi 10.1021/ic060453q
_journal_volume 45
_journal_year 2006
_chemical_formula_sum 'C18 H36 Cr Li N16 Ni O5'
_chemical_formula_weight 674.28
_space_group_IT_number 29
_space_group_name_Hall 'P 2c -2ac'
_space_group_name_H-M_alt 'P c a 21'
_symmetry_cell_setting orthorhombic
_symmetry_Int_Tables_number 29
_symmetry_space_group_name_H-M 'P c a 21'
_atom_sites_solution_hydrogens geom
_atom_sites_solution_primary heavy
_atom_sites_solution_secondary difmap
_audit_creation_method SHELXL-97
_cell_angle_alpha 90.00
_cell_angle_beta 90.00
_cell_angle_gamma 90.00
_cell_formula_units_Z 4
_cell_length_a 25.3210(12)
_cell_length_b 10.5408(5)
_cell_length_c 11.8223(5)
_cell_measurement_temperature 100(2)
_cell_volume 3155.4(3)
_computing_cell_refinement 'Bruker SAINT'
_computing_data_collection 'Bruker SMART'
_computing_data_reduction 'Bruker SAINT'
_computing_molecular_graphics 'PLATON (Spek, 1980-2005)'
_computing_publication_material 'SHELXL-97 (Sheldrick, 1997)'
_computing_structure_refinement 'SHELXL-97 (Sheldrick, 1997)'
_computing_structure_solution 'DIRDIF (Beurskens, 1999)'
_diffrn_ambient_temperature 100(2)
_diffrn_measured_fraction_theta_full 1.000
_diffrn_measured_fraction_theta_max 1.000
_diffrn_measurement_device_type 'CCD area detector'
_diffrn_measurement_method omega-scans
_diffrn_radiation_monochromator graphite
_diffrn_radiation_probe x-ray
_diffrn_radiation_type MoK\a
_diffrn_radiation_wavelength 0.71073
_diffrn_reflns_av_R_equivalents 0.0449
_diffrn_reflns_av_sigmaI/netI 0.0485
_diffrn_reflns_limit_h_max 35
_diffrn_reflns_limit_h_min 0
_diffrn_reflns_limit_k_max 14
_diffrn_reflns_limit_k_min 0
_diffrn_reflns_limit_l_max 16
_diffrn_reflns_limit_l_min -16
_diffrn_reflns_number 27056
_diffrn_reflns_theta_full 30.03
_diffrn_reflns_theta_max 30.03
_diffrn_reflns_theta_min 1.61
_diffrn_source 'fine-focus sealed tube'
_exptl_absorpt_coefficient_mu 0.996
_exptl_absorpt_correction_T_max 0.8650
_exptl_absorpt_correction_T_min 0.7888
_exptl_absorpt_correction_type multi-scan
_exptl_absorpt_process_details SADABS
_exptl_crystal_colour yellow
_exptl_crystal_density_diffrn 1.419
_exptl_crystal_density_method 'not measured'
_exptl_crystal_description needle
_exptl_crystal_F_000 1404
_exptl_crystal_size_max 0.25
_exptl_crystal_size_mid 0.15
_exptl_crystal_size_min 0.15
_refine_diff_density_max 1.075
_refine_diff_density_min -0.350
_refine_diff_density_rms 0.086
_refine_ls_abs_structure_details 'Flack H D (1983), Acta Cryst. A39, 876-881'
_refine_ls_abs_structure_Flack 0.427(15)
_refine_ls_extinction_method none
_refine_ls_goodness_of_fit_ref 1.048
_refine_ls_hydrogen_treatment constr
_refine_ls_matrix_type full
_refine_ls_number_parameters 393
_refine_ls_number_reflns 8590
_refine_ls_number_restraints 7
_refine_ls_restrained_S_all 1.048
_refine_ls_R_factor_all 0.0650
_refine_ls_R_factor_gt 0.0439
_refine_ls_shift/su_max 0.001
_refine_ls_shift/su_mean 0.000
_refine_ls_structure_factor_coef Fsqd
_refine_ls_weighting_details 'calc w=1/[\s^2^(Fo^2^)+(0.0688P)^2^+0.0000P] where P=(Fo^2^+2Fc^2^)/3'
_refine_ls_weighting_scheme calc
_refine_ls_wR_factor_gt 0.1130
_refine_ls_wR_factor_ref 0.1232
_reflns_number_gt 6395
_reflns_number_total 8590
_reflns_threshold_expression >2sigma(I)
_cod_data_source_file ic060453qsi20060316_034012.cif
_cod_data_source_block co_ap4bb
_cod_database_code 4350317

loop_
_symmetry_equiv_pos_as_xyz
'x, y, z'
'-x, -y, z+1/2'
'-x+1/2, y, z+1/2'
'x+1/2, -y, z'

loop_
_atom_site_label
_atom_site_type_symbol
_atom_site_fract_x
_atom_site_fract_y
_atom_site_fract_z
_atom_site_U_iso_or_equiv
_atom_site_adp_type
_atom_site_occupancy
_atom_site_symmetry_multiplicity
_atom_site_calc_flag
_atom_site_refinement_flags
C1 C 0.59522(12) 0.5112(3) 0.4064(4) 0.0203(7) Uani 1 1 d .
C2 C 0.60136(13) -0.0982(3) 0.3766(3) 0.0206(7) Uani 1 1 d .
C3 C 0.67747(15) 0.7016(3) 0.3609(3) 0.0284(7) Uani 1 1 d .
C4 C 0.58569(14) 0.6898(3) 0.2137(3) 0.0221(6) Uani 1 1 d .
C5 C 0.51619(13) 0.7156(3) 0.4057(3) 0.0230(6) Uani 1 1 d .
C6 C 0.61059(13) 0.7197(3) 0.5593(3) 0.0230(6) Uani 1 1 d .
C13 C 0.70910(13) 0.2931(3) 0.3593(3) 0.0209(6) Uani 1 1 d .
H13A H 0.7409 0.2980 0.3106 0.025 Uiso 1 1 calc R
H13B H 0.6974 0.3807 0.3764 0.025 Uiso 1 1 calc R
C14 C 0.64960(14) 0.2796(3) 0.1910(3) 0.0270(7) Uani 1 1 d .
H14A H 0.6773 0.2686 0.1328 0.032 Uiso 1 1 calc R
H14B H 0.6423 0.3714 0.1996 0.032 Uiso 1 1 calc R
C15 C 0.59956(15) 0.2091(3) 0.1569(3) 0.0287(8) Uani 1 1 d .
H15A H 0.5861 0.2429 0.0843 0.034 Uiso 1 1 calc R
H15B H 0.6074 0.1178 0.1466 0.034 Uiso 1 1 calc R
C16 C 0.51295(15) 0.1424(3) 0.2338(4) 0.0346(8) Uani 1 1 d .
H16A H 0.5248 0.0530 0.2329 0.042 Uiso 1 1 calc R
H16B H 0.4957 0.1604 0.1604 0.042 Uiso 1 1 calc R
C17 C 0.47255(15) 0.1604(4) 0.3296(4) 0.0374(9) Uani 1 1 d .
H17A H 0.4648 0.2521 0.3367 0.045 Uiso 1 1 calc R
H17B H 0.4393 0.1177 0.3073 0.045 Uiso 1 1 calc R
C18 C 0.48880(14) 0.1108(3) 0.4451(4) 0.0347(8) Uani 1 1 d .
H18A H 0.4577 0.1104 0.4957 0.042 Uiso 1 1 calc R
H18B H 0.5014 0.0222 0.4374 0.042 Uiso 1 1 calc R
C19 C 0.54831(14) 0.1447(3) 0.6097(3) 0.0282(7) Uani 1 1 d .
H19A H 0.5532 0.0515 0.6088 0.034 Uiso 1 1 calc R
H19B H 0.5209 0.1651 0.6665 0.034 Uiso 1 1 calc R
C20 C 0.59989(14) 0.2086(3) 0.6421(3) 0.0261(8) Uani 1 1 d .
H20A H 0.5947 0.3013 0.6491 0.031 Uiso 1 1 calc R
H20B H 0.6126 0.1755 0.7157 0.031 Uiso 1 1 calc R
C21 C 0.68926(13) 0.2505(3) 0.5624(3) 0.0219(6) Uani 1 1 d .
H21A H 0.6820 0.3425 0.5692 0.026 Uiso 1 1 calc R
H21B H 0.7081 0.2227 0.6314 0.026 Uiso 1 1 calc R
C22 C 0.75117(12) 0.1171(3) 0.4566(3) 0.0194(6) Uani 1 1 d .
C23 C 0.79256(14) -0.0474(3) 0.5386(3) 0.0263(7) Uani 1 1 d .
C24 C 0.79964(12) -0.0157(3) 0.3503(3) 0.0189(6) Uani 1 1 d .
Cr1 Cr 0.597109(19) 0.70686(4) 0.38748(4) 0.01565(12) Uani 1 1 d .
H141 H 0.6817(14) 0.150(3) 0.279(4) 0.036(5) Uiso 1 1 d D
H151 H 0.5422(15) 0.302(3) 0.240(4) 0.036(5) Uiso 1 1 d D
H161 H 0.5208(16) 0.271(3) 0.503(4) 0.036(5) Uiso 1 1 d D
H171 H 0.6464(15) 0.097(2) 0.557(3) 0.036(5) Uiso 1 1 d D
Li1 Li 0.6382(2) 0.5906(6) 0.7800(6) 0.0331(13) Uani 1 1 d .
N1 N 0.59599(10) 0.4035(2) 0.4170(2) 0.0217(7) Uani 1 1 d .
N2 N 0.60255(11) 0.0102(2) 0.3769(3) 0.0237(7) Uani 1 1 d .
N3 N 0.72233(14) 0.7015(3) 0.3462(4) 0.0450(9) Uani 1 1 d .
N4 N 0.57902(14) 0.6768(3) 0.1186(3) 0.0330(7) Uani 1 1 d .
N5 N 0.47060(12) 0.7128(3) 0.4115(3) 0.0340(7) Uani 1 1 d .
N6 N 0.62056(13) 0.7201(3) 0.6544(3) 0.0306(7) Uani 1 1 d .
N13 N 0.72183(11) 0.2271(2) 0.4639(2) 0.0199(5) Uani 1 1 d .
N14 N 0.66689(11) 0.2247(2) 0.2998(2) 0.0206(5) Uani 1 1 d D
N15 N 0.55899(12) 0.2254(3) 0.2467(3) 0.0264(6) Uani 1 1 d D
N16 N 0.53087(11) 0.1884(3) 0.4965(3) 0.0254(6) Uani 1 1 d D
N17 N 0.63898(11) 0.1804(2) 0.5517(2) 0.0192(5) Uani 1 1 d D
N18 N 0.75935(11) 0.0510(2) 0.5517(2) 0.0239(6) Uani 1 1 d .
N19 N 0.81453(11) -0.0837(3) 0.4407(2) 0.0232(5) Uani 1 1 d .
N20 N 0.76853(11) 0.0876(2) 0.3540(2) 0.0208(5) Uani 1 1 d .
N21 N 0.80566(14) -0.1125(3) 0.6318(3) 0.0384(8) Uani 1 1 d .
H21C H 0.8279 -0.1765 0.6272 0.046 Uiso 1 1 calc R
H21D H 0.7920 -0.0914 0.6976 0.046 Uiso 1 1 calc R
N22 N 0.81659(11) -0.0514(2) 0.2474(2) 0.0245(6) Uani 1 1 d .
H22A H 0.8371 -0.1183 0.2402 0.029 Uiso 1 1 calc R
H22B H 0.8072 -0.0078 0.1871 0.029 Uiso 1 1 calc R
Ni1 Ni 0.598766(14) 0.20520(3) 0.39822(3) 0.01551(10) Uani 1 1 d .
O1 O 0.57529(11) 0.4917(3) 0.7812(3) 0.0426(7) Uani 1 1 d .
O2 O 0.70791(11) 0.5256(2) 0.7434(2) 0.0347(6) Uani 1 1 d .
O3 O 0.64921(10) 0.6647(2) 0.9287(2) 0.0336(6) Uani 1 1 d .
O4 O 0.75709(14) 0.5327(3) 0.5346(3) 0.0522(8) Uani 1 1 d .
O5 O 0.50764(12) 0.4574(2) 0.1339(3) 0.0407(7) Uani 1 1 d .

loop_
_atom_site_aniso_label
_atom_site_aniso_U_11
_atom_site_aniso_U_22
_atom_site_aniso_U_33
_atom_site_aniso_U_23
_atom_site_aniso_U_13
_atom_site_aniso_U_12
C1 0.0243(14) 0.0153(12) 0.0214(18) -0.0020(14) 0.0028(13) 0.0014(10)
C2 0.0273(15) 0.0165(14) 0.0181(19) 0.0010(12) 0.0021(12) 0.0011(11)
C3 0.0321(18) 0.0262(16) 0.0268(16) -0.0005(12) 0.0058(14) 0.0031(14)
C4 0.0294(17) 0.0149(13) 0.0220(15) 0.0007(11) 0.0113(13) -0.0045(12)
C5 0.0336(16) 0.0184(13) 0.0171(14) -0.0025(12) 0.0042(14) 0.0002(11)
C6 0.0242(16) 0.0184(14) 0.0265(16) 0.0000(12) 0.0030(13) -0.0048(12)
C13 0.0248(15) 0.0175(14) 0.0204(13) 0.0019(11) 0.0024(12) 0.0023(12)
C14 0.0350(19) 0.0270(16) 0.0191(15) 0.0071(12) 0.0002(13) 0.0052(14)
C15 0.037(2) 0.029(2) 0.0202(18) -0.0020(13) -0.0098(15) 0.0039(15)
C16 0.0322(19) 0.0288(17) 0.043(2) 0.0010(16) -0.0150(17) -0.0030(15)
C17 0.0290(19) 0.0299(18) 0.053(3) 0.0041(17) -0.0123(18) -0.0035(16)
C18 0.0220(16) 0.0276(17) 0.055(2) 0.0045(16) 0.0010(16) -0.0032(14)
C19 0.0260(17) 0.0271(16) 0.0316(17) 0.0052(14) 0.0092(14) -0.0009(14)
C20 0.031(2) 0.0298(19) 0.0177(17) -0.0001(13) 0.0073(13) 0.0056(15)
C21 0.0278(17) 0.0187(14) 0.0193(14) -0.0057(11) -0.0030(13) -0.0003(12)
C22 0.0174(14) 0.0207(14) 0.0200(14) -0.0014(12) -0.0048(12) -0.0004(12)
C23 0.0288(18) 0.0264(16) 0.0237(16) 0.0020(13) -0.0035(14) 0.0040(13)
C24 0.0163(13) 0.0218(14) 0.0188(13) 0.0020(11) -0.0007(11) -0.0001(12)
Cr1 0.0225(2) 0.00687(18) 0.0176(3) -0.0009(2) 0.0035(2) -0.00056(16)
Li1 0.032(3) 0.037(3) 0.031(3) -0.006(3) 0.006(3) -0.011(3)
N1 0.0288(14) 0.0121(11) 0.0242(19) 0.0007(11) 0.0038(11) -0.0004(9)
N2 0.0300(14) 0.0153(12) 0.0259(19) -0.0019(12) -0.0015(12) 0.0002(10)
N3 0.0295(17) 0.061(2) 0.044(2) -0.0004(17) 0.0072(16) 0.0011(16)
N4 0.0443(19) 0.0318(15) 0.0229(15) -0.0037(12) 0.0077(14) -0.0083(15)
N5 0.0306(15) 0.0440(17) 0.0274(16) -0.0081(13) 0.0063(13) -0.0016(13)
N6 0.0307(16) 0.0366(16) 0.0245(15) -0.0053(12) -0.0026(13) -0.0054(13)
N13 0.0222(13) 0.0185(12) 0.0191(13) -0.0037(10) -0.0002(10) 0.0009(10)
N14 0.0272(14) 0.0148(11) 0.0197(12) 0.0016(10) -0.0016(10) 0.0024(10)
N15 0.0299(15) 0.0203(13) 0.0289(14) -0.0004(11) -0.0071(12) -0.0008(11)
N16 0.0236(14) 0.0184(13) 0.0342(16) 0.0051(11) 0.0020(12) 0.0017(11)
N17 0.0264(14) 0.0148(11) 0.0162(11) -0.0019(9) 0.0050(10) -0.0005(10)
N18 0.0278(15) 0.0257(13) 0.0183(13) 0.0016(10) -0.0022(11) 0.0026(11)
N19 0.0230(13) 0.0245(12) 0.0220(13) 0.0027(10) -0.0004(11) 0.0064(11)
N20 0.0236(13) 0.0207(12) 0.0179(11) 0.0008(10) 0.0012(10) 0.0031(11)
N21 0.053(2) 0.0436(18) 0.0187(14) 0.0064(13) -0.0003(13) 0.0235(16)
N22 0.0300(15) 0.0242(13) 0.0192(13) 0.0038(10) 0.0022(12) 0.0076(11)
Ni1 0.01960(17) 0.00791(15) 0.0190(2) -0.00006(18) -0.00103(17) -0.00014(12)
O1 0.0441(16) 0.0321(13) 0.0515(17) -0.0025(13) 0.0052(15) -0.0155(12)
O2 0.0353(14) 0.0377(15) 0.0311(14) -0.0006(11) -0.0006(11) 0.0049(11)
O3 0.0387(14) 0.0369(13) 0.0252(12) -0.0040(10) 0.0070(10) -0.0105(11)
O4 0.060(2) 0.0585(19) 0.0382(16) -0.0029(14) 0.0079(15) -0.0170(16)
O5 0.0425(16) 0.0331(14) 0.0465(17) -0.0011(12) -0.0077(13) -0.0090(12)

loop_
_atom_type_symbol
_atom_type_description
_atom_type_scat_dispersion_real
_atom_type_scat_dispersion_imag
_atom_type_scat_source
C C 0.0033 0.0016 'International Tables Vol C Tables 4.2.6.8 and 6.1.1.4'
H H 0.0000 0.0000 'International Tables Vol C Tables 4.2.6.8 and 6.1.1.4'
Cr Cr 0.3209 0.6236 'International Tables Vol C Tables 4.2.6.8 and 6.1.1.4'
Li Li -0.0003 0.0001 'International Tables Vol C Tables 4.2.6.8 and 6.1.1.4'
N N 0.0061 0.0033 'International Tables Vol C Tables 4.2.6.8 and 6.1.1.4'
Ni Ni 0.3393 1.1124 'International Tables Vol C Tables 4.2.6.8 and 6.1.1.4'
O O 0.0106 0.0060 'International Tables Vol C Tables 4.2.6.8 and 6.1.1.4'

loop_
_geom_angle_atom_site_label_1
_geom_angle_atom_site_label_2
_geom_angle_atom_site_label_3
_geom_angle
_geom_angle_site_symmetry_1
_geom_angle_site_symmetry_3
N1 C1 Cr1 177.7(3) . .
N2 C2 Cr1 175.9(3) . 1_545
N3 C3 Cr1 178.5(3) . .
N4 C4 Cr1 178.1(3) . .
N5 C5 Cr1 175.2(3) . .
N6 C6 Cr1 175.3(3) . .
N13 C13 N14 109.4(2) . .
N13 C13 H13A 109.8 . .
N14 C13 H13A 109.8 . .
N13 C13 H13B 109.8 . .
N14 C13 H13B 109.8 . .
H13A C13 H13B 108.2 . .
N14 C14 C15 106.6(3) . .
N14 C14 H14A 110.4 . .
C15 C14 H14A 110.4 . .
N14 C14 H14B 110.4 . .
C15 C14 H14B 110.4 . .
H14A C14 H14B 108.6 . .
N15 C15 C14 109.2(3) . .
N15 C15 H15A 109.8 . .
C14 C15 H15A 109.8 . .
N15 C15 H15B 109.8 . .
C14 C15 H15B 109.8 . .
H15A C15 H15B 108.3 . .
N15 C16 C17 112.3(3) . .
N15 C16 H16A 109.1 . .
C17 C16 H16A 109.1 . .
N15 C16 H16B 109.1 . .
C17 C16 H16B 109.1 . .
H16A C16 H16B 107.9 . .
C18 C17 C16 116.1(3) . .
C18 C17 H17A 108.3 . .
C16 C17 H17A 108.3 . .
C18 C17 H17B 108.3 . .
C16 C17 H17B 108.3 . .
H17A C17 H17B 107.4 . .
N16 C18 C17 112.0(3) . .
N16 C18 H18A 109.2 . .
C17 C18 H18A 109.2 . .
N16 C18 H18B 109.2 . .
C17 C18 H18B 109.2 . .
H18A C18 H18B 107.9 . .
N16 C19 C20 110.3(3) . .
N16 C19 H19A 109.6 . .
C20 C19 H19A 109.6 . .
N16 C19 H19B 109.6 . .
C20 C19 H19B 109.6 . .
H19A C19 H19B 108.1 . .
N17 C20 C19 107.6(3) . .
N17 C20 H20A 110.2 . .
C19 C20 H20A 110.2 . .
N17 C20 H20B 110.2 . .
C19 C20 H20B 110.2 . .
H20A C20 H20B 108.5 . .
N13 C21 N17 109.7(2) . .
N13 C21 H21A 109.7 . .
N17 C21 H21A 109.7 . .
N13 C21 H21B 109.7 . .
N17 C21 H21B 109.7 . .
H21A C21 H21B 108.2 . .
N20 C22 N18 126.5(3) . .
N20 C22 N13 115.6(3) . .
N18 C22 N13 117.9(3) . .
N19 C23 N21 117.4(3) . .
N19 C23 N18 125.4(3) . .
N21 C23 N18 117.1(3) . .
N19 C24 N22 118.9(3) . .
N19 C24 N20 124.8(3) . .
N22 C24 N20 116.3(3) . .
C3 Cr1 C2 88.04(13) . 1_565
C3 Cr1 C5 177.03(14) . .
C2 Cr1 C5 90.80(12) 1_565 .
C3 Cr1 C6 89.35(14) . .
C2 Cr1 C6 89.28(14) 1_565 .
C5 Cr1 C6 93.37(14) . .
C3 Cr1 C1 90.71(12) . .
C2 Cr1 C1 176.91(17) 1_565 .
C5 Cr1 C1 90.59(11) . .
C6 Cr1 C1 87.88(15) . .
C3 Cr1 C4 89.10(14) . .
C2 Cr1 C4 91.83(13) 1_565 .
C5 Cr1 C4 88.20(13) . .
C6 Cr1 C4 178.06(14) . .
C1 Cr1 C4 90.98(14) . .
O1 Li1 O2 124.7(4) . .
O1 Li1 O3 109.5(3) . .
O2 Li1 O3 102.3(3) . .
O1 Li1 N6 100.7(3) . .
O2 Li1 N6 105.6(3) . .
O3 Li1 N6 114.6(3) . .
C1 N1 Ni1 167.6(3) . .
C2 N2 Ni1 172.1(3) . .
C6 N6 Li1 138.3(3) . .
C22 N13 C21 120.0(3) . .
C22 N13 C13 117.9(3) . .
C21 N13 C13 118.4(2) . .
C13 N14 C14 116.1(2) . .
C13 N14 Ni1 112.5(2) . .
C14 N14 Ni1 106.2(2) . .
C13 N14 H141 105(3) . .
C14 N14 H141 103(3) . .
Ni1 N14 H141 114(3) . .
C16 N15 C15 114.0(3) . .
C16 N15 Ni1 114.6(2) . .
C15 N15 Ni1 105.7(2) . .
C16 N15 H151 98(3) . .
C15 N15 H151 112(3) . .
Ni1 N15 H151 113(3) . .
C18 N16 C19 114.5(3) . .
C18 N16 Ni1 114.4(2) . .
C19 N16 Ni1 106.5(2) . .
C18 N16 H161 111(3) . .
C19 N16 H161 108(3) . .
Ni1 N16 H161 101(3) . .
C21 N17 C20 114.4(2) . .
C21 N17 Ni1 115.48(19) . .
C20 N17 Ni1 105.9(2) . .
C21 N17 H171 107(3) . .
C20 N17 H171 107(3) . .
Ni1 N17 H171 106(3) . .
C22 N18 C23 113.7(3) . .
C23 N19 C24 114.8(3) . .
C22 N20 C24 114.4(3) . .
C23 N21 H21C 120.0 . .
C23 N21 H21D 120.0 . .
H21C N21 H21D 120.0 . .
C24 N22 H22A 120.0 . .
C24 N22 H22B 120.0 . .
H22A N22 H22B 120.0 . .
N15 Ni1 N2 91.12(12) . .
N15 Ni1 N16 95.17(12) . .
N2 Ni1 N16 91.23(11) . .
N15 Ni1 N14 84.81(12) . .
N2 Ni1 N14 89.53(11) . .
N16 Ni1 N14 179.24(10) . .
N15 Ni1 N17 178.78(10) . .
N2 Ni1 N17 87.67(12) . .
N16 Ni1 N17 84.69(11) . .
N14 Ni1 N17 95.35(10) . .
N15 Ni1 N1 88.42(11) . .
N2 Ni1 N1 178.82(13) . .
N16 Ni1 N1 89.89(10) . .
N14 Ni1 N1 89.34(10) . .
N17 Ni1 N1 92.79(11) . .

loop_
_geom_bond_atom_site_label_1
_geom_bond_atom_site_label_2
_geom_bond_distance
_geom_bond_site_symmetry_2
C1 N1 1.142(4) .
C1 Cr1 2.075(3) .
C2 N2 1.143(4) .
C2 Cr1 2.062(3) 1_545
C3 N3 1.149(5) .
C3 Cr1 2.060(4) .
C4 N4 1.145(4) .
C4 Cr1 2.083(4) .
C5 N5 1.157(4) .
C5 Cr1 2.062(3) .
C6 N6 1.153(4) .
C6 Cr1 2.064(4) .
C13 N13 1.456(4) .
C13 N14 1.469(4) .
C13 H13A 0.9900 .
C13 H13B 0.9900 .
C14 N14 1.477(4) .
C14 C15 1.524(5) .
C14 H14A 0.9900 .
C14 H14B 0.9900 .
C15 N15 1.488(5) .
C15 H15A 0.9900 .
C15 H15B 0.9900 .
C16 N15 1.465(4) .
C16 C17 1.538(6) .
C16 H16A 0.9900 .
C16 H16B 0.9900 .
C17 C18 1.519(6) .
C17 H17A 0.9900 .
C17 H17B 0.9900 .
C18 N16 1.474(5) .
C18 H18A 0.9900 .
C18 H18B 0.9900 .
C19 N16 1.482(5) .
C19 C20 1.519(5) .
C19 H19A 0.9900 .
C19 H19B 0.9900 .
C20 N17 1.487(4) .
C20 H20A 0.9900 .
C20 H20B 0.9900 .
C21 N13 1.448(4) .
C21 N17 1.477(4) .
C21 H21A 0.9900 .
C21 H21B 0.9900 .
C22 N20 1.328(4) .
C22 N18 1.338(4) .
C22 N13 1.380(4) .
C23 N19 1.340(4) .
C23 N21 1.340(4) .
C23 N18 1.344(4) .
C24 N19 1.342(4) .
C24 N22 1.344(4) .
C24 N20 1.345(4) .
Cr1 C2 2.062(3) 1_565
Li1 O1 1.904(6) .
Li1 O2 1.942(7) .
Li1 O3 1.944(7) .
Li1 N6 2.065(7) .
N1 Ni1 2.103(2) .
N2 Ni1 2.073(3) .
N14 Ni1 2.091(3) .
N14 H141 0.90(2) .
N15 Ni1 2.066(3) .
N15 H151 0.91(2) .
N16 Ni1 2.083(3) .
N16 H161 0.91(2) .
N17 Ni1 2.097(3) .
N17 H171 0.90(2) .
N21 H21C 0.8800 .
N21 H21D 0.8800 .
N22 H22A 0.8800 .
N22 H22B 0.8800 .
